data_4504626
loop_
_publ_author_name
'Wu, A-Qing'
'Li, Yan'
'Zheng, Fa-Kun'
Guo,
'Huang, Jin-Shun'

_publ_section_title
;
 Different Molecular Frameworks of Zinc(II) and Cadmium(II) Coordination
 Polymers Constructed by Flexible Double Betaine Ligands
;
_journal_issue 2
_journal_name_full 'Crystal Growth &amp; Design'
_journal_page_first 444
_journal_paper_doi 10.1021/cg050378e
_journal_volume 6
_journal_year 2006
_chemical_formula_sum 'C15 H18 N4 O12 Zn'
_chemical_formula_weight 511.70
_chemical_name_systematic
; 
 ? 
;
_space_group_IT_number 5
_symmetry_cell_setting monoclinic
_symmetry_space_group_name_Hall 'C 2y'
_symmetry_space_group_name_H-M 'C 1 2 1'
_atom_sites_solution_hydrogens geom
_atom_sites_solution_primary direct
_atom_sites_solution_secondary difmap
_audit_creation_method SHELXL-97
_cell_angle_alpha 90.00
_cell_angle_beta 111.19(4)
_cell_angle_gamma 90.00
_cell_formula_units_Z 2
_cell_length_a 12.236(8)
_cell_length_b 6.2011(18)
_cell_length_c 14.155(5)
_cell_measurement_reflns_used 25
_cell_measurement_temperature 293(2)
_cell_measurement_theta_max 17.24
_cell_measurement_theta_min 15.08
_cell_volume 1001.4(8)
_computing_cell_refinement WinAFC
_computing_data_collection WinAFC
_computing_data_reduction 'CrystalStructure Version 3.10'
_computing_molecular_graphics 'Siemens SHELXTL^TM^ 5'
_computing_publication_material 'Siemens SHELXTL^TM^ 5'
_computing_structure_refinement 'Siemens SHELXTL^TM^ 5'
_computing_structure_solution 'Siemens SHELXTL^TM^ 5'
_diffrn_ambient_temperature 293(2)
_diffrn_measured_fraction_theta_full 1.000
_diffrn_measured_fraction_theta_max 1.000
_diffrn_measurement_device_type 'rigaku AFC7R'
_diffrn_measurement_method \w-2\q
_diffrn_radiation_monochromator graphite
_diffrn_radiation_source 'rotating-anode generator'
_diffrn_radiation_type MoK\a
_diffrn_radiation_wavelength 0.71073
_diffrn_reflns_av_R_equivalents 0.0804
_diffrn_reflns_av_sigmaI/netI 0.0351
_diffrn_reflns_limit_h_max 4
_diffrn_reflns_limit_h_min -14
_diffrn_reflns_limit_k_max 7
_diffrn_reflns_limit_k_min 0
_diffrn_reflns_limit_l_max 16
_diffrn_reflns_limit_l_min -15
_diffrn_reflns_number 1042
_diffrn_reflns_theta_full 24.97
_diffrn_reflns_theta_max 24.97
_diffrn_reflns_theta_min 1.54
_diffrn_standards_decay_% 4.805
_diffrn_standards_interval_count 200
_diffrn_standards_number 3
_exptl_absorpt_coefficient_mu 1.301
_exptl_absorpt_correction_T_max 0.999
_exptl_absorpt_correction_T_min 0.593
_exptl_absorpt_correction_type psi-scan
_exptl_absorpt_process_details 'psi (Rigaku WinAFC)'
_exptl_crystal_colour colorles
_exptl_crystal_density_diffrn 1.697
_exptl_crystal_density_method 'not measured'
_exptl_crystal_description prism
_exptl_crystal_F_000 524
_exptl_crystal_size_max 0.50
_exptl_crystal_size_mid 0.41
_exptl_crystal_size_min 0.20
_refine_diff_density_max 0.722
_refine_diff_density_min -0.331
_refine_diff_density_rms 0.111
_refine_ls_abs_structure_details 'Flack H D (1983), Acta Cryst. A39, 876-881'
_refine_ls_abs_structure_Flack 0.01(3)
_refine_ls_extinction_coef 0.043(5)
_refine_ls_extinction_expression Fc^*^=kFc[1+0.001xFc^2^\l^3^/sin(2\q)]^-1/4^
_refine_ls_extinction_method SHELXL
_refine_ls_goodness_of_fit_ref 1.038
_refine_ls_hydrogen_treatment noref
_refine_ls_matrix_type full
_refine_ls_number_parameters 150
_refine_ls_number_reflns 970
_refine_ls_number_restraints 16
_refine_ls_restrained_S_all 1.071
_refine_ls_R_factor_all 0.0453
_refine_ls_R_factor_gt 0.0413
_refine_ls_shift/su_max 0.002
_refine_ls_shift/su_mean 0.000
_refine_ls_structure_factor_coef Fsqd
_refine_ls_weighting_details 'calc w=1/[\s^2^(Fo^2^)+(0.1141P)^2^+0.1861P] where P=(Fo^2^+2Fc^2^)/3'
_refine_ls_weighting_scheme calc
_refine_ls_wR_factor_gt 0.1124
_refine_ls_wR_factor_ref 0.1281
_reflns_number_gt 935
_reflns_number_total 970
_reflns_threshold_expression >2sigma(I)
_cod_data_source_file cg050378esi20050803_054458.cif
_cod_data_source_block 1
_cod_original_cell_volume 1001.5(8)
_cod_original_sg_symbol_H-M C2
_cod_database_code 4504626

loop_
_symmetry_equiv_pos_as_xyz
'x, y, z'
'-x, y, -z'
'x+1/2, y+1/2, z'
'-x+1/2, y+1/2, -z'

loop_
_atom_site_label
_atom_site_type_symbol
_atom_site_fract_x
_atom_site_fract_y
_atom_site_fract_z
_atom_site_U_iso_or_equiv
_atom_site_adp_type
_atom_site_occupancy
_atom_site_symmetry_multiplicity
_atom_site_calc_flag
_atom_site_refinement_flags
Zn1 Zn 0.5000 -0.3860 0.5000 0.04388(19) Uani 1 2 d S
O1 O 0.6273(3) 0.0269(6) 0.4947(2) 0.0461(8) Uani 1 1 d .
O2 O 0.6255(4) -0.2363(7) 0.6012(3) 0.0558(10) Uani 1 1 d .
O1W O 0.4435(4) -0.5825(7) 0.5810(3) 0.0552(10) Uani 1 1 d .
C1 C 0.6526(4) -0.0497(9) 0.5810(4) 0.0401(10) Uani 1 1 d .
C2 C 0.7224(3) 0.0871(9) 0.6725(3) 0.0383(12) Uani 1 1 d .
C3 C 0.7755(4) 0.2715(9) 0.6621(4) 0.0449(11) Uani 1 1 d .
H3A H 0.7710 0.3163 0.5980 0.054 Uiso 1 1 calc R
C4 C 0.8359(4) 0.3927(10) 0.7453(4) 0.0497(13) Uani 1 1 d .
H4A H 0.8734 0.5187 0.7380 0.060 Uiso 1 1 calc R
C5 C 0.7909(4) 0.1475(10) 0.8499(3) 0.0468(14) Uani 1 1 d .
H5A H 0.7978 0.1052 0.9149 0.056 Uiso 1 1 calc R
C6 C 0.7285(4) 0.0192(10) 0.7686(4) 0.0461(11) Uani 1 1 d .
H6A H 0.6920 -0.1069 0.7773 0.055 Uiso 1 1 calc R
C7 C 0.9054(5) 0.4668(11) 0.9267(4) 0.0598(15) Uani 1 1 d D
H7A H 0.9377 0.5914 0.9046 0.072 Uiso 1 1 calc R
H7B H 0.8518 0.5177 0.9583 0.072 Uiso 1 1 calc R
C8 C 1.0000 0.3427(17) 1.0000 0.096(3) Uani 1 2 d SDU
H8A H 0.9685(14) 0.236(3) 1.0311(16) 0.115 Uiso 1 1 d D
N1 N 0.8412(3) 0.3290(8) 0.8379(3) 0.0439(10) Uani 1 1 d .
N2 N 0.0700(4) -0.0650(8) 0.8446(3) 0.0500(11) Uani 1 1 d .
O4 O 0.0995(6) 0.0993(19) 0.8200(6) 0.131(3) Uani 1 1 d U
O5 O 0.1109(5) -0.1283(11) 0.9330(3) 0.0863(17) Uani 1 1 d .
O6 O -0.0002(5) -0.1741(11) 0.7778(4) 0.0864(17) Uani 1 1 d .

loop_
_atom_site_aniso_label
_atom_site_aniso_U_11
_atom_site_aniso_U_22
_atom_site_aniso_U_33
_atom_site_aniso_U_23
_atom_site_aniso_U_13
_atom_site_aniso_U_12
Zn1 0.0631(4) 0.0291(3) 0.0313(3) 0.000 0.0072(3) 0.000
O1 0.0663(18) 0.0418(17) 0.0294(14) -0.0018(14) 0.0164(13) 0.0037(16)
O2 0.076(2) 0.0348(19) 0.0393(17) -0.0004(15) -0.0002(16) -0.0074(17)
O1W 0.081(2) 0.046(2) 0.0347(16) -0.0027(16) 0.0163(16) -0.0115(19)
C1 0.049(2) 0.032(2) 0.037(2) -0.0050(18) 0.0119(18) 0.0025(19)
C2 0.0432(16) 0.040(3) 0.0292(17) -0.001(2) 0.0100(14) 0.004(2)
C3 0.057(2) 0.040(3) 0.036(2) 0.0050(19) 0.0146(18) -0.006(2)
C4 0.053(2) 0.042(3) 0.047(3) 0.008(2) 0.009(2) -0.008(2)
C5 0.060(2) 0.050(4) 0.0273(17) 0.000(2) 0.0118(16) -0.002(3)
C6 0.058(2) 0.043(2) 0.039(2) 0.002(2) 0.0190(19) -0.006(2)
C7 0.072(3) 0.049(3) 0.043(3) -0.010(3) 0.001(3) -0.007(3)
C8 0.098(4) 0.078(5) 0.089(5) 0.000 0.008(3) 0.000
N1 0.0471(18) 0.040(2) 0.0376(19) -0.0042(18) 0.0065(15) -0.0018(18)
N2 0.062(2) 0.045(3) 0.046(2) 0.0054(19) 0.0231(18) -0.002(2)
O4 0.153(4) 0.104(5) 0.134(5) 0.036(5) 0.048(4) -0.038(4)
O5 0.124(4) 0.084(4) 0.036(2) 0.005(2) 0.012(2) 0.003(4)
O6 0.096(3) 0.099(4) 0.053(2) -0.003(3) 0.015(2) -0.034(3)

loop_
_atom_type_symbol
_atom_type_description
_atom_type_scat_dispersion_real
_atom_type_scat_dispersion_imag
_atom_type_scat_source
C C 0.0033 0.0016 'International Tables Vol C Tables 4.2.6.8 and 6.1.1.4'
N N 0.0061 0.0033 'International Tables Vol C Tables 4.2.6.8 and 6.1.1.4'
O O 0.0106 0.0060 'International Tables Vol C Tables 4.2.6.8 and 6.1.1.4'
Zn Zn 0.2839 1.4301 'International Tables Vol C Tables 4.2.6.8 and 6.1.1.4'
H H 0.0000 0.0000 'International Tables Vol C Tables 4.2.6.8 and 6.1.1.4'

loop_
_geom_angle_atom_site_label_1
_geom_angle_atom_site_label_2
_geom_angle_atom_site_label_3
_geom_angle
_geom_angle_site_symmetry_1
_geom_angle_site_symmetry_3
O2 Zn1 O2 122.1(2) . 2_656
O2 Zn1 O1W 102.71(17) . .
O2 Zn1 O1W 112.40(19) 2_656 .
O2 Zn1 O1W 112.40(19) . 2_656
O2 Zn1 O1W 102.71(17) 2_656 2_656
O1W Zn1 O1W 103.2(3) . 2_656
C1 O2 Zn1 118.6(3) . .
Zn1 O1W O1W 93.03(12) . 2_566
Zn1 O1W O6 110.87(14) . 3_455
O1W O1W O6 22.28(3) 2_566 3_455
O1 C1 O2 125.4(5) . .
O1 C1 C2 119.1(5) . .
O2 C1 C2 115.4(4) . .
C3 C2 C6 120.2(5) . .
C3 C2 C1 121.5(4) . .
C6 C2 C1 118.3(5) . .
C2 C3 C4 120.2(5) . .
C2 C3 H3A 119.9 . .
C4 C3 H3A 119.9 . .
N1 C4 C3 119.8(5) . .
N1 C4 H4A 120.1 . .
C3 C4 H4A 120.1 . .
N1 C5 C6 121.7(4) . .
N1 C5 H5A 119.1 . .
C6 C5 H5A 119.1 . .
C5 C6 C2 117.1(5) . .
C5 C6 H6A 121.4 . .
C2 C6 H6A 121.4 . .
C8 C7 N1 109.7(5) . .
C8 C7 H7A 109.7 . .
N1 C7 H7A 109.7 . .
C8 C7 H7B 109.7 . .
N1 C7 H7B 109.7 . .
H7A C7 H7B 108.2 . .
C7 C8 C7 116.5(8) 2_757 .
C7 C8 H8A 112.8(13) 2_757 .
C7 C8 H8A 110.2(9) . .
C5 N1 C4 120.9(4) . .
C5 N1 C7 120.5(4) . .
C4 N1 C7 118.6(5) . .
O4 N2 O6 117.1(6) . .
O4 N2 O5 121.4(6) . .
O6 N2 O5 121.5(6) . .

loop_
_geom_bond_atom_site_label_1
_geom_bond_atom_site_label_2
_geom_bond_distance
_geom_bond_site_symmetry_2
Zn1 O2 1.919(4) .
Zn1 O2 1.919(4) 2_656
Zn1 O1W 1.962(4) .
Zn1 O1W 1.962(4) 2_656
O1 C1 1.241(6) .
O2 C1 1.265(7) .
O1W O1W 11.981(9) 2_566
O1W O6 14.003(10) 3_455
C1 C2 1.525(6) .
C2 C3 1.349(7) .
C2 C6 1.400(7) .
C3 C4 1.367(8) .
C3 H3A 0.9300 .
C4 N1 1.348(7) .
C4 H4A 0.9300 .
C5 N1 1.323(8) .
C5 C6 1.381(7) .
C5 H5A 0.9300 .
C6 H6A 0.9300 .
C7 C8 1.464(8) .
C7 N1 1.488(7) .
C7 H7A 0.9700 .
C7 H7B 0.9700 .
C8 C7 1.464(8) 2_757
C8 H8A 0.953(8) .
N2 O4 1.175(11) .
N2 O6 1.226(7) .
N2 O5 1.232(7) .
